data_7028404
loop_
_publ_author_name
'Manna, Cesar M.'
'Nassar, Mostafa Y.'
'Tofan, Daniel'
'Chakarawet, Khetpakorn'
'Cummins, Christopher C.'

_publ_section_title
;
 Facile synthesis of mononuclear early transition-metal complexes of
 \k3cyclo-tetrametaphosphate ([P4O12]4-) and cyclo-trimetaphosphate
 ([P3O9]3-.
;
_journal_issue 4
_journal_name_full 'Dalton transactions (Cambridge, England : 2003)'
_journal_page_first 1509
_journal_page_last 1518
_journal_paper_doi 10.1039/c3dt52526k
_journal_volume 43
_journal_year 2014
_chemical_formula_sum 'C72 H60 Cl Mo N2 O11 P7'
_chemical_formula_weight 1477.40
_chemical_name_systematic
;
?
;
_space_group_IT_number 14
_symmetry_cell_setting monoclinic
_symmetry_space_group_name_Hall '-P 2ybc'
_symmetry_space_group_name_H-M 'P 1 21/c 1'
_atom_sites_solution_hydrogens geom
_atom_sites_solution_primary direct
_atom_sites_solution_secondary difmap
_audit_creation_method SHELXL-97
_cell_angle_alpha 90.00
_cell_angle_beta 112.902(2)
_cell_angle_gamma 90.00
_cell_formula_units_Z 4
_cell_length_a 23.790(3)
_cell_length_b 13.7091(15)
_cell_length_c 22.003(2)
_cell_measurement_reflns_used 9632
_cell_measurement_temperature 100(2)
_cell_measurement_theta_max 30.79
_cell_measurement_theta_min 2.38
_cell_volume 6610.4(13)
_computing_cell_refinement 'SAINT 7.46A (Bruker-AXS, 2011)'
_computing_data_collection 'APEX2 v2011.4.0 (Bruker-AXS, 2011)'
_computing_data_reduction 'SAINT 7.46A (Bruker-AXS, 2011)'
_computing_molecular_graphics 'Bruker SHELXTL'
_computing_publication_material 'Bruker SHELXTL'
_computing_structure_refinement 'SHELXL-97 (Sheldrick, 2008)'
_computing_structure_solution 'SHELXS-97 (Sheldrick, 2008)'
_diffrn_ambient_temperature 100(2)
_diffrn_detector_area_resol_mean 8.3
_diffrn_measured_fraction_theta_full 0.998
_diffrn_measured_fraction_theta_max 0.998
_diffrn_measurement_device_type 'Bruker Smart APEX CCD'
_diffrn_measurement_method '\f and \w scans'
_diffrn_radiation_monochromator graphite
_diffrn_radiation_source 'fine-focus sealed tube'
_diffrn_radiation_type MoK\a
_diffrn_radiation_wavelength 0.71073
_diffrn_reflns_av_R_equivalents 0.0742
_diffrn_reflns_av_sigmaI/netI 0.0394
_diffrn_reflns_limit_h_max 33
_diffrn_reflns_limit_h_min -33
_diffrn_reflns_limit_k_max 19
_diffrn_reflns_limit_k_min -19
_diffrn_reflns_limit_l_max 30
_diffrn_reflns_limit_l_min -30
_diffrn_reflns_number 174550
_diffrn_reflns_theta_full 29.57
_diffrn_reflns_theta_max 29.57
_diffrn_reflns_theta_min 1.75
_exptl_absorpt_coefficient_mu 0.473
_exptl_absorpt_correction_T_max 0.9543
_exptl_absorpt_correction_T_min 0.7980
_exptl_absorpt_correction_type multi-scan
_exptl_absorpt_process_details 'SADABS (Sheldrick, 2009)'
_exptl_crystal_colour colourless
_exptl_crystal_density_diffrn 1.485
_exptl_crystal_density_method 'not measured'
_exptl_crystal_description block
_exptl_crystal_F_000 3032
_exptl_crystal_size_max 0.50
_exptl_crystal_size_mid 0.10
_exptl_crystal_size_min 0.10
_refine_diff_density_max 0.519
_refine_diff_density_min -0.526
_refine_diff_density_rms 0.078
_refine_ls_extinction_method none
_refine_ls_goodness_of_fit_ref 1.025
_refine_ls_hydrogen_treatment constr
_refine_ls_matrix_type full
_refine_ls_number_parameters 884
_refine_ls_number_reflns 18472
_refine_ls_number_restraints 27
_refine_ls_restrained_S_all 1.024
_refine_ls_R_factor_all 0.0534
_refine_ls_R_factor_gt 0.0349
_refine_ls_shift/su_max 0.001
_refine_ls_shift/su_mean 0.000
_refine_ls_structure_factor_coef Fsqd
_refine_ls_weighting_details 'calc w=1/[\s^2^(Fo^2^)+(0.0278P)^2^+6.2666P] where P=(Fo^2^+2Fc^2^)/3'
_refine_ls_weighting_scheme calc
_refine_ls_wR_factor_gt 0.0738
_refine_ls_wR_factor_ref 0.0831
_reflns_number_gt 14501
_reflns_number_total 18472
_reflns_threshold_expression >2sigma(I)
_cod_data_source_file c3dt52526k.txt
_cod_data_source_block 12036
_cod_depositor_comments
;
The following automatic conversions were performed:

'_symmetry_cell_setting' value 'Monoclinic' changed to 'monoclinic'
according to
/usr/data/users/saulius/automatic-downloads/current/RSC/lib/dictionaries/cif_core.dic
dictionary named 'cif_core.dic' version 2.4.2 from 2011-04-26.

Automatic conversion script
Id: cif_fix_values 2281 2013-09-26 08:29:07Z andrius 
;
_cod_original_cell_volume 6610.1(12)
_cod_original_sg_symbol_H-M P2(1)/c
_cod_database_code 7028404

loop_
_symmetry_equiv_pos_as_xyz
'x, y, z'
'-x, y+1/2, -z+1/2'
'-x, -y, -z'
'x, -y-1/2, z-1/2'

loop_
_atom_site_label
_atom_site_type_symbol
_atom_site_fract_x
_atom_site_fract_y
_atom_site_fract_z
_atom_site_U_iso_or_equiv
_atom_site_adp_type
_atom_site_occupancy
_atom_site_symmetry_multiplicity
_atom_site_calc_flag
_atom_site_refinement_flags
_atom_site_disorder_assembly
_atom_site_disorder_group
Mo1 Mo -0.24546(3) 0.65607(2) 0.188997(18) 0.01302(8) Uani 0.949(3) 1 d P A 1
O1 O -0.1901(2) 0.5706(2) 0.2101(2) 0.0212(7) Uani 0.949(3) 1 d P A 1
O2 O -0.25017(10) 0.68215(19) 0.26214(10) 0.0203(5) Uani 0.949(3) 1 d P A 1
Cl1 Cl -0.32943(4) 0.54804(5) 0.15118(5) 0.02056(17) Uani 0.949(3) 1 d P A 1
Mo1A Mo -0.2712(8) 0.6573(5) 0.1758(5) 0.0306(19) Uani 0.051(3) 1 d PU A 2
O1A O -0.330(2) 0.577(3) 0.143(3) 0.026(7) Uani 0.051(3) 1 d PU A 2
O2A O -0.271(2) 0.680(4) 0.248(2) 0.020(6) Uani 0.051(3) 1 d PU A 2
Cl1A Cl -0.1897(18) 0.5453(17) 0.2072(15) 0.028(4) Uani 0.051(3) 1 d PU A 2
O10 O -0.24974(6) 0.65357(9) 0.08747(6) 0.0150(3) Uani 1 1 d U . .
O20 O -0.31368(6) 0.76903(9) 0.14104(6) 0.0143(3) Uani 1 1 d U . .
O30 O -0.18652(6) 0.76985(10) 0.19699(6) 0.0161(3) Uani 1 1 d U . .
P2 P -0.31460(2) 0.85245(3) 0.09608(2) 0.01228(9) Uani 1 1 d . A .
P3 P -0.18574(2) 0.85350(3) 0.15188(2) 0.01345(9) Uani 1 1 d . A .
P11 P -0.35141(2) 0.17074(3) 0.22468(2) 0.01038(9) Uani 1 1 d . . .
P22 P 0.14176(2) 0.87933(3) 0.50070(2) 0.01128(9) Uani 1 1 d . . .
P12 P -0.42342(2) 0.32287(3) 0.26022(2) 0.01090(9) Uani 1 1 d . . .
P1 P -0.24935(2) 0.73457(3) 0.04140(2) 0.01311(9) Uani 1 1 d . A .
P21 P 0.08313(2) 0.69239(3) 0.51992(2) 0.01178(9) Uani 1 1 d . . .
O12 O -0.30571(6) 0.80653(9) 0.03286(6) 0.0138(3) Uani 1 1 d . . .
O23 O -0.24998(6) 0.90910(9) 0.13117(6) 0.0136(3) Uani 1 1 d . . .
O13 O -0.19224(6) 0.80480(9) 0.08293(6) 0.0146(3) Uani 1 1 d . . .
O33 O -0.13502(6) 0.92211(10) 0.17562(7) 0.0218(3) Uani 1 1 d . . .
O11 O -0.24855(7) 0.71194(10) -0.02304(7) 0.0204(3) Uani 1 1 d . . .
O22 O -0.36459(6) 0.92251(10) 0.07563(7) 0.0184(3) Uani 1 1 d . . .
N1 N -0.36868(7) 0.25453(11) 0.26386(8) 0.0131(3) Uani 1 1 d . . .
N2 N 0.12467(7) 0.78495(11) 0.53040(8) 0.0157(3) Uani 1 1 d . . .
C131 C -0.40723(8) 0.14758(13) 0.14313(9) 0.0126(3) Uani 1 1 d . . .
C262 C 0.23918(9) 0.76873(14) 0.50089(9) 0.0163(4) Uani 1 1 d . . .
H262 H 0.2188 0.7148 0.5103 0.020 Uiso 1 1 calc R . .
C121 C -0.33915(8) 0.05621(13) 0.26740(9) 0.0120(3) Uani 1 1 d . . .
C211 C 0.03889(9) 0.70243(13) 0.56970(9) 0.0143(3) Uani 1 1 d . . .
C123 C -0.33208(8) -0.11964(13) 0.26335(9) 0.0145(3) Uani 1 1 d . . .
H123 H -0.3363 -0.1781 0.2387 0.017 Uiso 1 1 calc R . .
C161 C -0.39451(8) 0.43548(13) 0.30248(9) 0.0124(3) Uani 1 1 d . . .
C136 C -0.39344(9) 0.15687(14) 0.08756(9) 0.0157(4) Uani 1 1 d . . .
H136 H -0.3533 0.1737 0.0921 0.019 Uiso 1 1 calc R . .
C261 C 0.21396(8) 0.86206(13) 0.49390(9) 0.0125(3) Uani 1 1 d . . .
C124 C -0.31152(8) -0.12318(14) 0.33169(9) 0.0144(3) Uani 1 1 d . . .
H124 H -0.3016 -0.1842 0.3538 0.017 Uiso 1 1 calc R . .
C116 C -0.26093(9) 0.29870(14) 0.22521(10) 0.0182(4) Uani 1 1 d . . .
H116 H -0.2840 0.3477 0.2356 0.022 Uiso 1 1 calc R . .
C145 C -0.57618(9) 0.35833(15) 0.09020(10) 0.0200(4) Uani 1 1 d . . .
H145 H -0.6192 0.3526 0.0763 0.024 Uiso 1 1 calc R . .
C221 C 0.03174(8) 0.67311(13) 0.43550(9) 0.0132(3) Uani 1 1 d . . .
C222 C -0.03087(9) 0.66085(14) 0.41787(10) 0.0165(4) Uani 1 1 d . . .
H222 H -0.0471 0.6593 0.4510 0.020 Uiso 1 1 calc R . .
C142 C -0.45018(9) 0.37566(13) 0.13068(9) 0.0153(4) Uani 1 1 d . . .
H142 H -0.4072 0.3818 0.1444 0.018 Uiso 1 1 calc R . .
C141 C -0.47515(8) 0.35054(13) 0.17675(9) 0.0133(3) Uani 1 1 d . . .
C162 C -0.39966(9) 0.52362(14) 0.26960(10) 0.0184(4) Uani 1 1 d . . .
H162 H -0.4181 0.5256 0.2228 0.022 Uiso 1 1 calc R . .
C166 C -0.36676(10) 0.43405(15) 0.37137(10) 0.0220(4) Uani 1 1 d . . .
H166 H -0.3624 0.3739 0.3943 0.026 Uiso 1 1 calc R . .
C241 C 0.14780(8) 0.97913(13) 0.55550(9) 0.0130(3) Uani 1 1 d . . .
C122 C -0.34647(8) -0.03018(13) 0.23113(9) 0.0139(3) Uani 1 1 d . . .
H122 H -0.3613 -0.0277 0.1843 0.017 Uiso 1 1 calc R . .
C265 C 0.29943(9) 0.92721(15) 0.47420(10) 0.0193(4) Uani 1 1 d . . .
H265 H 0.3202 0.9811 0.4654 0.023 Uiso 1 1 calc R . .
C252 C 0.10422(9) 0.93003(14) 0.36694(9) 0.0167(4) Uani 1 1 d . . .
H252 H 0.1461 0.9297 0.3735 0.020 Uiso 1 1 calc R . .
C254 C -0.00134(9) 0.94762(15) 0.29446(10) 0.0211(4) Uani 1 1 d . . .
H254 H -0.0316 0.9585 0.2516 0.025 Uiso 1 1 calc R . .
C151 C -0.46613(8) 0.27078(13) 0.30445(9) 0.0130(3) Uani 1 1 d . . .
C242 C 0.16467(8) 0.96033(14) 0.62286(9) 0.0159(4) Uani 1 1 d . . .
H242 H 0.1710 0.8952 0.6388 0.019 Uiso 1 1 calc R . .
C224 C -0.04598(10) 0.65374(15) 0.30335(10) 0.0210(4) Uani 1 1 d . . .
H224 H -0.0726 0.6479 0.2583 0.025 Uiso 1 1 calc R . .
C112 C -0.24724(9) 0.13056(14) 0.20095(10) 0.0173(4) Uani 1 1 d . . .
H112 H -0.2613 0.0650 0.1945 0.021 Uiso 1 1 calc R . .
C251 C 0.08736(8) 0.91266(13) 0.42011(9) 0.0135(3) Uani 1 1 d . . .
C152 C -0.50742(9) 0.32790(14) 0.32014(9) 0.0164(4) Uani 1 1 d . . .
H152 H -0.5143 0.3939 0.3061 0.020 Uiso 1 1 calc R . .
C223 C -0.06947(9) 0.65086(15) 0.35190(10) 0.0203(4) Uani 1 1 d . . .
H223 H -0.1120 0.6420 0.3401 0.024 Uiso 1 1 calc R . .
C245 C 0.14580(9) 1.15142(14) 0.57663(11) 0.0212(4) Uani 1 1 d . . .
H245 H 0.1393 1.2167 0.5610 0.025 Uiso 1 1 calc R . .
C226 C 0.05545(9) 0.67453(14) 0.38633(10) 0.0176(4) Uani 1 1 d . . .
H226 H 0.0981 0.6819 0.3981 0.021 Uiso 1 1 calc R . .
C135 C -0.43851(9) 0.14142(15) 0.02536(10) 0.0203(4) Uani 1 1 d . . .
H135 H -0.4291 0.1478 -0.0126 0.024 Uiso 1 1 calc R . .
C111 C -0.28102(8) 0.20226(13) 0.21682(9) 0.0122(3) Uani 1 1 d . . .
C264 C 0.32442(9) 0.83401(16) 0.48135(10) 0.0223(4) Uani 1 1 d . . .
H264 H 0.3625 0.8244 0.4776 0.027 Uiso 1 1 calc R . .
C146 C -0.53856(9) 0.34264(14) 0.15590(9) 0.0165(4) Uani 1 1 d . . .
H146 H -0.5560 0.3265 0.1868 0.020 Uiso 1 1 calc R . .
C113 C -0.19325(9) 0.15481(15) 0.19464(11) 0.0219(4) Uani 1 1 d . . .
H113 H -0.1702 0.1060 0.1841 0.026 Uiso 1 1 calc R . .
C266 C 0.24415(8) 0.94091(13) 0.47998(9) 0.0145(4) Uani 1 1 d . . .
H266 H 0.2266 1.0042 0.4745 0.017 Uiso 1 1 calc R . .
C125 C -0.30539(8) -0.03802(13) 0.36779(9) 0.0142(3) Uani 1 1 d . . .
H125 H -0.2923 -0.0412 0.4144 0.017 Uiso 1 1 calc R . .
C134 C -0.49697(9) 0.11688(15) 0.01834(10) 0.0198(4) Uani 1 1 d . . .
H134 H -0.5277 0.1067 -0.0244 0.024 Uiso 1 1 calc R . .
C156 C -0.45537(9) 0.17470(14) 0.32620(10) 0.0170(4) Uani 1 1 d . . .
H156 H -0.4274 0.1358 0.3157 0.020 Uiso 1 1 calc R . .
C212 C 0.01858(9) 0.61914(14) 0.59161(10) 0.0185(4) Uani 1 1 d . . .
H212 H 0.0288 0.5563 0.5808 0.022 Uiso 1 1 calc R . .
C115 C -0.20672(10) 0.32294(15) 0.21819(11) 0.0239(4) Uani 1 1 d . . .
H115 H -0.1931 0.3887 0.2233 0.029 Uiso 1 1 calc R . .
C144 C -0.55094(10) 0.38238(15) 0.04485(10) 0.0209(4) Uani 1 1 d . . .
H144 H -0.5767 0.3926 -0.0001 0.025 Uiso 1 1 calc R . .
C143 C -0.48796(9) 0.39157(14) 0.06517(10) 0.0187(4) Uani 1 1 d . . .
H143 H -0.4709 0.4087 0.0342 0.022 Uiso 1 1 calc R . .
C216 C 0.02413(9) 0.79456(14) 0.58645(10) 0.0188(4) Uani 1 1 d . . .
H216 H 0.0382 0.8516 0.5723 0.023 Uiso 1 1 calc R . .
C244 C 0.16263(9) 1.13260(15) 0.64313(11) 0.0206(4) Uani 1 1 d . . .
H244 H 0.1678 1.1850 0.6731 0.025 Uiso 1 1 calc R . .
C126 C -0.31826(8) 0.05197(13) 0.33623(9) 0.0131(3) Uani 1 1 d . . .
H126 H -0.3129 0.1102 0.3612 0.016 Uiso 1 1 calc R . .
C133 C -0.51094(9) 0.10702(15) 0.07384(10) 0.0203(4) Uani 1 1 d . . .
H133 H -0.5512 0.0901 0.0689 0.024 Uiso 1 1 calc R . .
C236 C 0.17259(10) 0.58307(15) 0.61258(10) 0.0220(4) Uani 1 1 d . . .
H236 H 0.1775 0.6382 0.6404 0.026 Uiso 1 1 calc R . .
C246 C 0.13835(9) 1.07513(14) 0.53254(10) 0.0172(4) Uani 1 1 d . . .
H246 H 0.1268 1.0883 0.4869 0.021 Uiso 1 1 calc R . .
C263 C 0.29414(9) 0.75522(15) 0.49396(10) 0.0211(4) Uani 1 1 d . . .
H263 H 0.3111 0.6917 0.4979 0.025 Uiso 1 1 calc R . .
C214 C -0.03126(10) 0.71928(17) 0.64522(10) 0.0234(4) Uani 1 1 d . . .
H214 H -0.0552 0.7250 0.6709 0.028 Uiso 1 1 calc R . .
C231 C 0.12942(8) 0.58532(13) 0.54754(9) 0.0138(3) Uani 1 1 d . . .
C164 C -0.35154(9) 0.60704(15) 0.37315(10) 0.0203(4) Uani 1 1 d . . .
H164 H -0.3374 0.6657 0.3972 0.024 Uiso 1 1 calc R . .
C132 C -0.46648(9) 0.12178(14) 0.13622(10) 0.0165(4) Uani 1 1 d . . .
H132 H -0.4760 0.1145 0.1741 0.020 Uiso 1 1 calc R . .
C234 C 0.20084(9) 0.42023(15) 0.59557(11) 0.0205(4) Uani 1 1 d . . .
H234 H 0.2249 0.3635 0.6121 0.025 Uiso 1 1 calc R . .
C255 C -0.01840(9) 0.93148(15) 0.34732(11) 0.0220(4) Uani 1 1 d . . .
H255 H -0.0604 0.9320 0.3405 0.026 Uiso 1 1 calc R . .
C155 C -0.48562(10) 0.13561(15) 0.36336(10) 0.0220(4) Uani 1 1 d . . .
H155 H -0.4779 0.0703 0.3788 0.026 Uiso 1 1 calc R . .
C233 C 0.15905(9) 0.42249(14) 0.53129(10) 0.0195(4) Uani 1 1 d . . .
H233 H 0.1548 0.3676 0.5034 0.023 Uiso 1 1 calc R . .
C256 C 0.02550(9) 0.91461(14) 0.40985(10) 0.0187(4) Uani 1 1 d . . .
H256 H 0.0136 0.9043 0.4459 0.022 Uiso 1 1 calc R . .
C232 C 0.12311(9) 0.50479(14) 0.50698(10) 0.0167(4) Uani 1 1 d . . .
H232 H 0.0942 0.5060 0.4626 0.020 Uiso 1 1 calc R . .
C165 C -0.34571(10) 0.51909(15) 0.40642(10) 0.0235(4) Uani 1 1 d . . .
H165 H -0.3272 0.5175 0.4532 0.028 Uiso 1 1 calc R . .
C154 C -0.52705(9) 0.19188(17) 0.37791(10) 0.0227(4) Uani 1 1 d . . .
H154 H -0.5480 0.1647 0.4029 0.027 Uiso 1 1 calc R . .
C153 C -0.53820(9) 0.28787(16) 0.35623(10) 0.0206(4) Uani 1 1 d . . .
H153 H -0.5669 0.3260 0.3661 0.025 Uiso 1 1 calc R . .
C253 C 0.05983(9) 0.94785(15) 0.30451(10) 0.0205(4) Uani 1 1 d . . .
H253 H 0.0715 0.9602 0.2686 0.025 Uiso 1 1 calc R . .
C235 C 0.20801(10) 0.50093(15) 0.63643(11) 0.0250(4) Uani 1 1 d . . .
H235 H 0.2372 0.4995 0.6806 0.030 Uiso 1 1 calc R . .
C243 C 0.17204(9) 1.03736(15) 0.66630(10) 0.0188(4) Uani 1 1 d . . .
H243 H 0.1836 1.0248 0.7120 0.023 Uiso 1 1 calc R . .
C215 C -0.01120(10) 0.80260(16) 0.62396(11) 0.0242(4) Uani 1 1 d . . .
H215 H -0.0216 0.8652 0.6350 0.029 Uiso 1 1 calc R . .
C163 C -0.37784(10) 0.60915(14) 0.30515(11) 0.0227(4) Uani 1 1 d . . .
H163 H -0.3811 0.6692 0.2825 0.027 Uiso 1 1 calc R . .
C225 C 0.01663(10) 0.66518(15) 0.32042(10) 0.0209(4) Uani 1 1 d . . .
H225 H 0.0327 0.6666 0.2870 0.025 Uiso 1 1 calc R . .
C114 C -0.17300(10) 0.25094(16) 0.20385(11) 0.0249(5) Uani 1 1 d . . .
H114 H -0.1356 0.2674 0.2003 0.030 Uiso 1 1 calc R . .
C213 C -0.01648(10) 0.62785(16) 0.62911(10) 0.0221(4) Uani 1 1 d . . .
H213 H -0.0303 0.5710 0.6437 0.027 Uiso 1 1 calc R . .

loop_
_atom_site_aniso_label
_atom_site_aniso_U_11
_atom_site_aniso_U_22
_atom_site_aniso_U_33
_atom_site_aniso_U_23
_atom_site_aniso_U_13
_atom_site_aniso_U_12
Mo1 0.01692(18) 0.01070(9) 0.01147(12) 0.00106(7) 0.00554(12) 0.00144(10)
O1 0.0213(11) 0.0140(14) 0.0262(13) 0.0028(12) 0.0069(9) 0.0051(12)
O2 0.0303(14) 0.0175(8) 0.0133(10) 0.0029(7) 0.0088(9) 0.0023(10)
Cl1 0.0246(3) 0.0163(3) 0.0248(3) -0.0007(3) 0.0139(2) -0.0055(3)
Mo1A 0.043(6) 0.021(2) 0.033(3) 0.005(2) 0.020(4) 0.002(3)
O1A 0.045(10) 0.013(11) 0.03(2) 0.004(15) 0.027(13) -0.005(10)
O2A 0.019(19) 0.024(17) 0.019(9) 0.009(9) 0.008(13) 0.004(11)
Cl1A 0.047(9) 0.022(8) 0.016(6) 0.004(7) 0.014(6) 0.014(8)
O10 0.0196(7) 0.0118(6) 0.0151(6) -0.0017(5) 0.0084(5) -0.0007(5)
O20 0.0151(6) 0.0149(6) 0.0147(6) -0.0001(5) 0.0075(5) 0.0006(5)
O30 0.0171(7) 0.0148(6) 0.0130(7) -0.0017(5) 0.0022(5) 0.0007(5)
P2 0.0116(2) 0.0133(2) 0.0116(2) -0.00104(17) 0.00417(18) 0.00129(17)
P3 0.0119(2) 0.0122(2) 0.0146(2) -0.00248(17) 0.00340(18) -0.00054(17)
P11 0.0110(2) 0.0093(2) 0.0109(2) -0.00009(16) 0.00442(17) 0.00016(16)
P22 0.0124(2) 0.0096(2) 0.0124(2) 0.00041(16) 0.00548(18) -0.00058(16)
P12 0.0120(2) 0.0097(2) 0.0116(2) -0.00002(16) 0.00525(18) 0.00034(16)
P1 0.0159(2) 0.0128(2) 0.0120(2) -0.00232(17) 0.00689(19) -0.00047(17)
P21 0.0143(2) 0.0093(2) 0.0123(2) 0.00033(16) 0.00583(18) -0.00103(17)
O12 0.0141(6) 0.0156(6) 0.0107(6) -0.0018(5) 0.0038(5) 0.0006(5)
O23 0.0147(6) 0.0109(6) 0.0144(6) -0.0019(5) 0.0048(5) 0.0000(5)
O13 0.0140(6) 0.0145(6) 0.0169(7) -0.0018(5) 0.0079(5) -0.0011(5)
O33 0.0163(7) 0.0191(7) 0.0269(8) -0.0059(6) 0.0051(6) -0.0040(6)
O11 0.0285(8) 0.0214(7) 0.0146(7) -0.0041(5) 0.0120(6) -0.0006(6)
O22 0.0151(6) 0.0192(7) 0.0192(7) 0.0008(5) 0.0047(6) 0.0059(5)
N1 0.0133(7) 0.0121(7) 0.0134(8) -0.0015(6) 0.0047(6) 0.0019(6)
N2 0.0187(8) 0.0124(7) 0.0152(8) 0.0003(6) 0.0058(7) -0.0038(6)
C131 0.0132(8) 0.0093(8) 0.0137(8) -0.0013(6) 0.0036(7) 0.0002(6)
C262 0.0193(9) 0.0140(8) 0.0159(9) 0.0033(7) 0.0072(8) 0.0026(7)
C121 0.0112(8) 0.0108(8) 0.0141(9) 0.0017(6) 0.0052(7) 0.0017(6)
C211 0.0169(9) 0.0145(8) 0.0126(9) -0.0016(7) 0.0068(7) -0.0028(7)
C123 0.0166(9) 0.0121(8) 0.0146(9) -0.0015(7) 0.0061(7) -0.0006(7)
C161 0.0139(8) 0.0110(8) 0.0137(9) -0.0009(6) 0.0068(7) 0.0004(6)
C136 0.0144(8) 0.0172(9) 0.0158(9) -0.0002(7) 0.0063(7) 0.0014(7)
C261 0.0135(8) 0.0125(8) 0.0107(8) -0.0001(6) 0.0039(7) 0.0004(6)
C124 0.0129(8) 0.0138(8) 0.0163(9) 0.0032(7) 0.0054(7) -0.0005(7)
C116 0.0201(10) 0.0136(9) 0.0236(10) -0.0027(7) 0.0114(8) -0.0004(7)
C145 0.0146(9) 0.0254(10) 0.0187(10) -0.0038(8) 0.0050(8) 0.0024(8)
C221 0.0160(9) 0.0097(8) 0.0134(9) -0.0001(6) 0.0052(7) -0.0009(6)
C222 0.0168(9) 0.0148(9) 0.0190(9) 0.0014(7) 0.0081(8) -0.0004(7)
C142 0.0183(9) 0.0124(8) 0.0164(9) 0.0011(7) 0.0082(8) 0.0027(7)
C141 0.0145(8) 0.0109(8) 0.0137(9) 0.0002(6) 0.0047(7) 0.0020(7)
C162 0.0242(10) 0.0151(9) 0.0150(9) 0.0017(7) 0.0067(8) -0.0006(8)
C166 0.0310(11) 0.0146(9) 0.0163(10) 0.0006(7) 0.0047(9) -0.0016(8)
C241 0.0105(8) 0.0125(8) 0.0172(9) -0.0011(7) 0.0067(7) -0.0013(6)
C122 0.0162(9) 0.0145(8) 0.0114(8) -0.0008(7) 0.0058(7) -0.0013(7)
C265 0.0173(9) 0.0232(10) 0.0185(10) -0.0004(8) 0.0083(8) -0.0034(8)
C252 0.0143(9) 0.0197(9) 0.0145(9) -0.0003(7) 0.0040(7) 0.0012(7)
C254 0.0197(10) 0.0194(9) 0.0171(10) -0.0001(8) -0.0004(8) 0.0017(8)
C151 0.0131(8) 0.0144(8) 0.0115(8) 0.0000(6) 0.0049(7) -0.0025(7)
C242 0.0148(9) 0.0168(9) 0.0168(9) 0.0002(7) 0.0070(7) -0.0010(7)
C224 0.0222(10) 0.0197(9) 0.0160(10) -0.0003(8) 0.0018(8) -0.0019(8)
C112 0.0184(9) 0.0134(8) 0.0224(10) 0.0017(7) 0.0103(8) 0.0013(7)
C251 0.0132(8) 0.0105(8) 0.0156(9) -0.0002(7) 0.0044(7) -0.0005(6)
C152 0.0156(9) 0.0200(9) 0.0144(9) 0.0003(7) 0.0067(7) 0.0020(7)
C223 0.0152(9) 0.0186(9) 0.0236(10) 0.0018(8) 0.0039(8) -0.0004(7)
C245 0.0235(10) 0.0118(8) 0.0331(12) -0.0028(8) 0.0161(9) -0.0011(8)
C226 0.0178(9) 0.0186(9) 0.0174(9) -0.0008(7) 0.0079(8) -0.0017(7)
C135 0.0234(10) 0.0225(10) 0.0143(9) 0.0009(7) 0.0067(8) 0.0016(8)
C111 0.0114(8) 0.0139(8) 0.0106(8) 0.0010(6) 0.0036(7) -0.0003(6)
C264 0.0156(9) 0.0305(11) 0.0235(11) 0.0001(9) 0.0105(8) 0.0043(8)
C146 0.0158(9) 0.0189(9) 0.0160(9) -0.0003(7) 0.0074(7) 0.0010(7)
C113 0.0211(10) 0.0193(10) 0.0304(11) 0.0010(8) 0.0157(9) 0.0032(8)
C266 0.0146(9) 0.0139(8) 0.0141(9) -0.0007(7) 0.0047(7) -0.0005(7)
C125 0.0141(8) 0.0165(9) 0.0112(8) 0.0010(7) 0.0039(7) -0.0011(7)
C134 0.0190(9) 0.0190(9) 0.0148(9) -0.0022(7) -0.0004(8) 0.0013(8)
C156 0.0154(9) 0.0159(9) 0.0191(10) 0.0014(7) 0.0062(8) -0.0015(7)
C212 0.0264(10) 0.0150(9) 0.0163(9) -0.0014(7) 0.0109(8) -0.0044(8)
C115 0.0248(11) 0.0161(9) 0.0354(12) -0.0043(8) 0.0165(10) -0.0065(8)
C144 0.0228(10) 0.0241(10) 0.0134(9) 0.0002(8) 0.0046(8) 0.0070(8)
C143 0.0239(10) 0.0186(9) 0.0162(10) 0.0027(7) 0.0108(8) 0.0040(8)
C216 0.0220(10) 0.0149(9) 0.0220(10) -0.0007(7) 0.0115(8) -0.0014(7)
C244 0.0185(9) 0.0197(10) 0.0271(11) -0.0098(8) 0.0126(9) -0.0030(8)
C126 0.0122(8) 0.0132(8) 0.0135(9) -0.0022(7) 0.0046(7) -0.0006(7)
C133 0.0148(9) 0.0211(10) 0.0217(10) -0.0023(8) 0.0035(8) -0.0021(8)
C236 0.0281(11) 0.0143(9) 0.0175(10) -0.0013(7) 0.0022(9) -0.0009(8)
C246 0.0192(9) 0.0138(9) 0.0206(10) 0.0014(7) 0.0100(8) 0.0000(7)
C263 0.0222(10) 0.0214(10) 0.0214(10) 0.0025(8) 0.0104(9) 0.0086(8)
C214 0.0230(10) 0.0336(12) 0.0176(10) -0.0070(8) 0.0121(9) -0.0069(9)
C231 0.0150(8) 0.0111(8) 0.0166(9) 0.0004(7) 0.0076(7) -0.0004(7)
C164 0.0218(10) 0.0159(9) 0.0246(11) -0.0075(8) 0.0104(9) -0.0033(8)
C132 0.0167(9) 0.0167(9) 0.0169(9) -0.0007(7) 0.0075(8) -0.0009(7)
C234 0.0184(9) 0.0173(9) 0.0277(11) 0.0072(8) 0.0111(9) 0.0051(8)
C255 0.0119(9) 0.0223(10) 0.0290(11) 0.0048(8) 0.0051(8) 0.0011(8)
C155 0.0226(10) 0.0211(10) 0.0205(10) 0.0058(8) 0.0065(8) -0.0051(8)
C233 0.0264(10) 0.0130(9) 0.0246(11) -0.0005(7) 0.0159(9) 0.0027(8)
C256 0.0162(9) 0.0183(9) 0.0228(10) 0.0046(8) 0.0089(8) 0.0006(7)
C232 0.0208(9) 0.0137(8) 0.0160(9) 0.0004(7) 0.0077(8) 0.0002(7)
C165 0.0301(11) 0.0215(10) 0.0150(10) -0.0029(8) 0.0045(9) -0.0034(9)
C154 0.0197(10) 0.0354(12) 0.0142(10) 0.0025(8) 0.0078(8) -0.0089(9)
C153 0.0135(9) 0.0346(11) 0.0141(9) -0.0012(8) 0.0058(8) 0.0002(8)
C253 0.0220(10) 0.0250(10) 0.0129(9) 0.0009(8) 0.0052(8) 0.0037(8)
C235 0.0269(11) 0.0203(10) 0.0199(10) 0.0042(8) 0.0005(9) 0.0021(9)
C243 0.0156(9) 0.0244(10) 0.0162(9) -0.0044(8) 0.0061(8) 0.0000(8)
C215 0.0269(11) 0.0231(10) 0.0270(11) -0.0066(9) 0.0154(9) 0.0006(9)
C163 0.0323(12) 0.0114(9) 0.0248(11) 0.0001(8) 0.0116(9) -0.0012(8)
C225 0.0255(10) 0.0228(10) 0.0155(9) -0.0007(8) 0.0092(8) -0.0032(8)
C114 0.0208(10) 0.0250(11) 0.0347(13) -0.0002(9) 0.0171(10) -0.0041(8)
C213 0.0278(11) 0.0249(10) 0.0164(10) -0.0023(8) 0.0116(9) -0.0109(9)

loop_
_atom_type_symbol
_atom_type_description
_atom_type_scat_dispersion_real
_atom_type_scat_dispersion_imag
_atom_type_scat_source
C C 0.0033 0.0016 'International Tables Vol C Tables 4.2.6.8 and 6.1.1.4'
H H 0.0000 0.0000 'International Tables Vol C Tables 4.2.6.8 and 6.1.1.4'
N N 0.0061 0.0033 'International Tables Vol C Tables 4.2.6.8 and 6.1.1.4'
O O 0.0106 0.0060 'International Tables Vol C Tables 4.2.6.8 and 6.1.1.4'
P P 0.1023 0.0942 'International Tables Vol C Tables 4.2.6.8 and 6.1.1.4'
Cl Cl 0.1484 0.1585 'International Tables Vol C Tables 4.2.6.8 and 6.1.1.4'
Mo Mo -1.6832 0.6857 'International Tables Vol C Tables 4.2.6.8 and 6.1.1.4'

loop_
_geom_angle_atom_site_label_1
_geom_angle_atom_site_label_2
_geom_angle_atom_site_label_3
_geom_angle
O1 Mo1 O2 102.60(18)
O1 Mo1 O30 94.00(14)
O2 Mo1 O30 93.07(9)
O1 Mo1 O20 167.08(17)
O2 Mo1 O20 89.88(8)
O30 Mo1 O20 81.84(5)
O1 Mo1 O10 89.51(16)
O2 Mo1 O10 167.23(9)
O30 Mo1 O10 81.91(5)
O20 Mo1 O10 77.82(5)
O1 Mo1 Cl1 97.13(14)
O2 Mo1 Cl1 96.16(8)
O30 Mo1 Cl1 163.62(5)
O20 Mo1 Cl1 84.68(4)
O10 Mo1 Cl1 86.21(4)
O2A Mo1A O1A 103(3)
O2A Mo1A O20 92.1(19)
O1A Mo1A O20 98.0(16)
O2A Mo1A O10 163.9(18)
O1A Mo1A O10 92.6(19)
O20 Mo1A O10 86.0(3)
O2A Mo1A Cl1A 98.6(19)
O1A Mo1A Cl1A 98.3(18)
O20 Mo1A Cl1A 157.8(10)
O10 Mo1A Cl1A 78.3(9)
O2A Mo1A O30 89.9(17)
O1A Mo1A O30 166.5(19)
O20 Mo1A O30 80.3(3)
O10 Mo1A O30 74.0(3)
Cl1A Mo1A O30 80.3(9)
P1 O10 Mo1A 130.1(2)
P1 O10 Mo1 131.53(8)
Mo1A O10 Mo1 14.8(5)
P2 O20 Mo1A 140.7(3)
P2 O20 Mo1 132.11(8)
Mo1A O20 Mo1 12.4(5)
P3 O30 Mo1 134.12(8)
P3 O30 Mo1A 124.9(3)
Mo1 O30 Mo1A 10.9(3)
O22 P2 O20 120.31(8)
O22 P2 O12 110.86(8)
O20 P2 O12 107.25(7)
O22 P2 O23 109.83(8)
O20 P2 O23 106.36(7)
O12 P2 O23 100.31(7)
O33 P3 O30 118.12(8)
O33 P3 O23 111.04(8)
O30 P3 O23 106.91(7)
O33 P3 O13 111.60(8)
O30 P3 O13 106.33(7)
O23 P3 O13 101.40(7)
N1 P11 C121 111.92(8)
N1 P11 C131 115.11(8)
C121 P11 C131 105.94(8)
N1 P11 C111 109.03(8)
C121 P11 C111 107.00(8)
C131 P11 C111 107.45(8)
N2 P22 C241 108.34(9)
N2 P22 C261 109.65(9)
C241 P22 C261 109.12(8)
N2 P22 C251 114.52(9)
C241 P22 C251 107.91(9)
C261 P22 C251 107.18(8)
N1 P12 C161 109.95(8)
N1 P12 C151 111.32(9)
C161 P12 C151 104.10(8)
N1 P12 C141 113.41(8)
C161 P12 C141 108.52(8)
C151 P12 C141 109.09(9)
O11 P1 O10 120.21(8)
O11 P1 O12 109.93(8)
O10 P1 O12 107.83(7)
O11 P1 O13 110.38(8)
O10 P1 O13 106.33(7)
O12 P1 O13 100.26(7)
N2 P21 C231 110.09(9)
N2 P21 C211 109.47(9)
C231 P21 C211 106.53(9)
N2 P21 C221 113.95(9)
C231 P21 C221 108.07(9)
C211 P21 C221 108.45(9)
P2 O12 P1 121.27(8)
P3 O23 P2 121.85(8)
P3 O13 P1 121.90(8)
P12 N1 P11 141.76(11)
P21 N2 P22 148.65(12)
C136 C131 C132 119.93(17)
C136 C131 P11 121.78(14)
C132 C131 P11 118.27(14)
C263 C262 C261 119.58(18)
C126 C121 C122 119.65(16)
C126 C121 P11 121.33(14)
C122 C121 P11 118.85(14)
C212 C211 C216 119.44(17)
C212 C211 P21 120.76(14)
C216 C211 P21 119.80(14)
C124 C123 C122 119.71(17)
C162 C161 C166 119.06(17)
C162 C161 P12 122.68(14)
C166 C161 P12 118.26(14)
C135 C136 C131 119.83(18)
C262 C261 C266 119.87(17)
C262 C261 P22 119.70(14)
C266 C261 P22 120.41(14)
C125 C124 C123 120.30(17)
C111 C116 C115 119.65(18)
C146 C145 C144 120.03(19)
C222 C221 C226 119.59(17)
C222 C221 P21 121.79(14)
C226 C221 P21 118.56(14)
C223 C222 C221 120.14(18)
C143 C142 C141 120.27(18)
C146 C141 C142 119.19(17)
C146 C141 P12 122.49(14)
C142 C141 P12 118.23(14)
C161 C162 C163 120.11(18)
C165 C166 C161 120.63(19)
C246 C241 C242 119.73(17)
C246 C241 P22 121.12(15)
C242 C241 P22 119.10(14)
C123 C122 C121 120.24(17)
C266 C265 C264 119.60(18)
C253 C252 C251 120.14(18)
C253 C254 C255 119.85(19)
C156 C151 C152 119.84(17)
C156 C151 P12 119.56(14)
C152 C151 P12 120.50(14)
C243 C242 C241 119.72(18)
C223 C224 C225 120.26(19)
C113 C112 C111 120.15(18)
C252 C251 C256 119.22(17)
C252 C251 P22 122.51(14)
C256 C251 P22 118.12(14)
C153 C152 C151 119.84(18)
C224 C223 C222 120.12(19)
C244 C245 C246 120.26(19)
C225 C226 C221 120.05(18)
C134 C135 C136 120.39(19)
C116 C111 C112 119.97(17)
C116 C111 P11 119.90(14)
C112 C111 P11 120.11(14)
C263 C264 C265 120.39(18)
C145 C146 C141 120.32(18)
C112 C113 C114 119.66(19)
C265 C266 C261 120.26(18)
C124 C125 C126 120.47(17)
C135 C134 C133 120.00(18)
C155 C156 C151 119.97(18)
C213 C212 C211 120.23(19)
C114 C115 C116 119.84(19)
C145 C144 C143 120.17(19)
C142 C143 C144 120.03(18)
C215 C216 C211 119.94(18)
C245 C244 C243 120.20(18)
C125 C126 C121 119.60(17)
C132 C133 C134 120.34(18)
C235 C236 C231 120.17(19)
C245 C246 C241 119.85(19)
C264 C263 C262 120.28(19)
C213 C214 C215 120.26(19)
C232 C231 C236 119.45(18)
C232 C231 P21 122.26(15)
C236 C231 P21 118.29(14)
C163 C164 C165 119.99(19)
C133 C132 C131 119.50(18)
C233 C234 C235 120.20(19)
C256 C255 C254 120.30(18)
C154 C155 C156 119.98(19)
C234 C233 C232 120.23(18)
C255 C256 C251 120.17(18)
C231 C232 C233 120.04(18)
C166 C165 C164 119.91(19)
C155 C154 C153 120.43(18)
C152 C153 C154 119.93(19)
C254 C253 C252 120.30(19)
C236 C235 C234 119.9(2)
C244 C243 C242 120.23(19)
C214 C215 C216 120.04(19)
C164 C163 C162 120.28(19)
C226 C225 C224 119.84(19)
C115 C114 C113 120.71(19)
C214 C213 C212 120.09(19)

loop_
_geom_bond_atom_site_label_1
_geom_bond_atom_site_label_2
_geom_bond_distance
Mo1 O1 1.687(3)
Mo1 O2 1.694(2)
Mo1 O30 2.0586(14)
Mo1 O20 2.1938(14)
Mo1 O10 2.1965(13)
Mo1 Cl1 2.3628(9)
Mo1A O2A 1.61(5)
Mo1A O1A 1.70(6)
Mo1A O20 1.831(11)
Mo1A O10 2.193(7)
Mo1A Cl1A 2.36(4)
Mo1A O30 2.434(14)
O10 P1 1.5059(14)
O20 P2 1.5068(14)
O30 P3 1.5215(14)
P2 O22 1.4570(14)
P2 O12 1.6139(13)
P2 O23 1.6244(14)
P3 O33 1.4570(14)
P3 O23 1.6069(13)
P3 O13 1.6090(14)
P11 N1 1.5833(15)
P11 C121 1.7946(18)
P11 C131 1.7970(19)
P11 C111 1.8018(18)
P22 N2 1.5727(16)
P22 C241 1.7921(19)
P22 C261 1.7968(19)
P22 C251 1.8005(19)
P12 N1 1.5808(15)
P12 C161 1.7954(18)
P12 C151 1.8051(18)
P12 C141 1.8088(19)
P1 O11 1.4586(14)
P1 O12 1.6157(14)
P1 O13 1.6252(14)
P21 N2 1.5691(16)
P21 C231 1.7933(19)
P21 C211 1.7955(19)
P21 C221 1.8020(19)
C131 C136 1.390(3)
C131 C132 1.403(3)
C262 C263 1.386(3)
C262 C261 1.396(2)
C121 C126 1.399(3)
C121 C122 1.401(2)
C211 C212 1.397(3)
C211 C216 1.398(3)
C123 C124 1.389(3)
C123 C122 1.391(3)
C161 C162 1.389(3)
C161 C166 1.398(3)
C136 C135 1.388(3)
C261 C266 1.396(2)
C124 C125 1.387(3)
C116 C111 1.393(3)
C116 C115 1.397(3)
C145 C146 1.389(3)
C145 C144 1.390(3)
C221 C222 1.396(3)
C221 C226 1.401(3)
C222 C223 1.390(3)
C142 C143 1.387(3)
C142 C141 1.403(2)
C141 C146 1.400(3)
C162 C163 1.393(3)
C166 C165 1.380(3)
C241 C246 1.396(3)
C241 C242 1.400(3)
C265 C266 1.383(3)
C265 C264 1.392(3)
C252 C253 1.390(3)
C252 C251 1.397(3)
C254 C253 1.384(3)
C254 C255 1.391(3)
C151 C156 1.391(3)
C151 C152 1.400(3)
C242 C243 1.389(3)
C224 C223 1.386(3)
C224 C225 1.396(3)
C112 C113 1.385(3)
C112 C111 1.397(3)
C251 C256 1.400(3)
C152 C153 1.386(3)
C245 C244 1.383(3)
C245 C246 1.390(3)
C226 C225 1.389(3)
C135 C134 1.380(3)
C264 C263 1.385(3)
C113 C114 1.391(3)
C125 C126 1.390(3)
C134 C133 1.391(3)
C156 C155 1.390(3)
C212 C213 1.388(3)
C115 C114 1.383(3)
C144 C143 1.393(3)
C216 C215 1.393(3)
C244 C243 1.388(3)
C133 C132 1.383(3)
C236 C235 1.382(3)
C236 C231 1.400(3)
C214 C213 1.385(3)
C214 C215 1.388(3)
C231 C232 1.390(3)
C164 C163 1.379(3)
C164 C165 1.389(3)
C234 C233 1.377(3)
C234 C235 1.394(3)
C255 C256 1.385(3)
C155 C154 1.384(3)
C233 C232 1.391(3)
C154 C153 1.390(3)
